data_7246039
loop_
_publ_author_name
'Iqbal, Infal'
'Mehmood, Arshad'
'Noureen, Sajida'
'Lecomte, Claude'
'Ahmed, Maqsood'

_publ_section_title
;
 Crystal engineering, electron density analysis, and in situ variable
 temperature studies on co-crystal between nicotinic acid and gallic acid
 sesquihydrate
;
_journal_issue 5
_journal_name_full CrystEngComm
_journal_page_first 770
_journal_page_last 784
_journal_paper_doi 10.1039/D2CE01149B
_journal_volume 25
_journal_year 2023
_chemical_formula_moiety 'C7 H6 O5, C6 H5 N O2, 1.5(H2 O)'
_chemical_formula_sum 'C13 H14 N O8.5'
_chemical_formula_weight 320.25
_space_group_crystal_system triclinic
_space_group_IT_number 2
_space_group_name_Hall '-P 1'
_space_group_name_H-M_alt 'P -1'
_atom_sites_solution_hydrogens mixed
_atom_sites_solution_primary direct
_audit_creation_date 2022-05-15
_audit_creation_method
;
FinalCif V89 by Daniel Kratzert, Freiburg 2022,
https://dkratzert.de/finalcif.html
;
_audit_update_record
;
2022-05-16 deposited with the CCDC.	2022-12-22 downloaded from the CCDC.
;
_cell_angle_alpha 92.958(9)
_cell_angle_beta 116.097(10)
_cell_angle_gamma 114.336(10)
_cell_formula_units_Z 4
_cell_length_a 11.819(3)
_cell_length_b 11.875(4)
_cell_length_c 12.418(4)
_cell_measurement_reflns_used 258
_cell_measurement_temperature 310.00
_cell_measurement_theta_max 19.07
_cell_measurement_theta_min 3.10
_cell_volume 1367.1(8)
_computing_cell_refinement 'SAINT V8.40B (?, 2016)'
_computing_data_reduction 'SAINT V8.40B (?, 2016)'
_computing_molecular_graphics 'Olex2 1.5 (Dolomanov et al., 2009)'
_computing_publication_material 'Olex2 1.5 (Dolomanov et al., 2009)'
_computing_structure_refinement 'SHELXL 2018/3 (Sheldrick, 2015)'
_computing_structure_solution 'SHELXT 2018/2 (Sheldrick, 2018)'
_diffrn_ambient_environment N~2~
_diffrn_ambient_temperature 310.00
_diffrn_detector CPAD
_diffrn_detector_area_resol_mean 7.41
_diffrn_detector_type 'Bruker PHOTON II'
_diffrn_measured_fraction_theta_full 0.923
_diffrn_measured_fraction_theta_max 0.923
_diffrn_measurement_device 'Four-circle diffractometer'
_diffrn_measurement_device_type 'Bruker D8 VENTURE dual wavelength Mo/Cu'
_diffrn_measurement_method '\w and \f scans'
_diffrn_measurement_specimen_support 'MiTeGen micromount'
_diffrn_radiation_monochromator 'mirror optics'
_diffrn_radiation_probe x-ray
_diffrn_radiation_type MoK\a
_diffrn_radiation_wavelength 0.71073
_diffrn_reflns_av_R_equivalents 0.2173
_diffrn_reflns_av_unetI/netI 0.2829
_diffrn_reflns_Laue_measured_fraction_full 0.923
_diffrn_reflns_Laue_measured_fraction_max 0.923
_diffrn_reflns_limit_h_max 13
_diffrn_reflns_limit_h_min -13
_diffrn_reflns_limit_k_max 13
_diffrn_reflns_limit_k_min -13
_diffrn_reflns_limit_l_max 14
_diffrn_reflns_limit_l_min -14
_diffrn_reflns_number 7001
_diffrn_reflns_point_group_measured_fraction_full 0.923
_diffrn_reflns_point_group_measured_fraction_max 0.923
_diffrn_reflns_theta_full 23.762
_diffrn_reflns_theta_max 23.762
_diffrn_reflns_theta_min 2.314
_diffrn_source 'microfocus sealed X-ray tube'
_diffrn_source_current 1.0
_diffrn_source_power 0.05
_diffrn_source_type 'Incoatec I\ms'
_diffrn_source_voltage 50.0
_diffrn_standards_number 0
_exptl_absorpt_coefficient_mu 0.133
_exptl_absorpt_correction_T_max 0.7450
_exptl_absorpt_correction_T_min 0.5480
_exptl_absorpt_correction_type none
_exptl_absorpt_process_details
;
SADABS-2016/2 (Bruker,2016/2) was used for absorption correction.
wR2(int) was 0.0922 before and 0.0636 after correction.
The Ratio of minimum to maximum transmission is 0.7356.
The \l/2 correction factor is Not present.
;
_exptl_crystal_colour colourless
_exptl_crystal_density_diffrn 1.556
_exptl_crystal_description block
_exptl_crystal_F_000 668
_exptl_crystal_size_max 0.40
_exptl_crystal_size_mid 0.35
_exptl_crystal_size_min 0.18
_refine_diff_density_max 0.302
_refine_diff_density_min -0.317
_refine_diff_density_rms 0.072
_refine_ls_extinction_method none
_refine_ls_goodness_of_fit_ref 0.955
_refine_ls_hydrogen_treatment constr
_refine_ls_matrix_type full
_refine_ls_number_parameters 423
_refine_ls_number_reflns 3861
_refine_ls_number_restraints 0
_refine_ls_restrained_S_all 0.955
_refine_ls_R_factor_all 0.2744
_refine_ls_R_factor_gt 0.1036
_refine_ls_shift/su_max 0.000
_refine_ls_shift/su_mean 0.000
_refine_ls_structure_factor_coef Fsqd
_refine_ls_weighting_details 'w=1/[\s^2^(Fo^2^)+(0.0476P)^2^] where P=(Fo^2^+2Fc^2^)/3'
_refine_ls_weighting_scheme calc
_refine_ls_wR_factor_gt 0.1699
_refine_ls_wR_factor_ref 0.2485
_reflns_Friedel_coverage 0.000
_reflns_number_gt 1269
_reflns_number_total 3861
_reflns_threshold_expression 'I > 2\s(I)'
_cod_data_source_file d2ce01149b2.cif
_cod_data_source_block mo_ga5_infal_ht_2132021_0m_a
_cod_depositor_comments
;
The following automatic conversions were performed:

data item '_diffrn_radiation_probe' value 'X-ray' was changed to
'x-ray' in accordance with the
/home/data/users/saulius/crontab/automatic-downloads/rss-feeds/RSC/lib/dictionaries/cif_core.dic
dictionary named 'cif_core.dic' version 2.4.2 last updated on
2011-04-26.

Automatic conversion script
Id: cif_fix_values 7556 2019-12-06 15:28:31Z antanas 

 Adding full bibliography for 7246035--7246043.cif.

2024-09-02
Z value and formula fixed to values more according to usual
chemical conventions.                 miguel
;
_cod_original_formula_sum 'C26 H28 N2 O17'
_cod_original_formula_weight 640.50
_cod_original_formula_moiety '2(C7 H6 O5), 2(C6 H5 N O2), 3(H2 O)'
_cod_original_formula_units_Z 2
_cod_original_cell_volume 1367.1(7)
_cod_database_code 7246039
_shelx_shelxl_version_number 2018/3
_olex2_refinement_description
;
1. Fixed Uiso
 At 1.2 times of:
  All C(H) groups, All N(H) groups
 At 1.5 times of:
  All O(H) groups, All O(H,H) groups
2.a Free rotating group:
 O16(H16A,H16B), O15(H15A,H15B), O17(H17A,H17B)
2.b Aromatic/amide H refined with riding coordinates:
 N2(H2), N1(H1A), C26(H26), C14(H14), C20(H20), C10(H10A), C7(H7), C17(H17),
 C19(H19), C23(H23), C3(H3A), C25(H25), C24(H24), C18(H18)
2.c Idealised tetrahedral OH refined as rotating group:
 O9(H9), O4(H4), O1(H1), O7(H7A), O5(H5), O8(H8), O10(H10), O3(H3)
;
_olex2_submission_special_instructions 'No special instructions were received'
_shelx_space_group_comment
;
The symmetry employed for this shelxl refinement is uniquely defined
by the following loop, which should always be used as a source of
symmetry information in preference to the above space-group names.
They are only intended as comments.
;
_diffrn_measurement_ambient_temperature_device_make 'Oxford Cobra Cryo device'

loop_
_space_group_symop_operation_xyz
'x, y, z'
'-x, -y, -z'

loop_
_atom_site_label
_atom_site_type_symbol
_atom_site_fract_x
_atom_site_fract_y
_atom_site_fract_z
_atom_site_U_iso_or_equiv
_atom_site_adp_type
_atom_site_occupancy
_atom_site_site_symmetry_order
_atom_site_calc_flag
_atom_site_refinement_flags_posn
_atom_site_refinement_flags_adp
_atom_site_refinement_flags_occupancy
_atom_site_disorder_assembly
_atom_site_disorder_group
O9 O 0.5176(7) 0.6503(8) 0.3525(6) 0.046(2) Uani 1 1 d . . . . .
H9 H 0.484788 0.671191 0.391163 0.070 Uiso 1 1 calc R U . . .
O4 O 0.9925(8) 0.1665(7) 0.3455(6) 0.049(2) Uani 1 1 d . . . . .
H4 H 1.044309 0.221741 0.413232 0.074 Uiso 1 1 calc R U . . .
O6 O 0.1344(7) 0.4048(8) -0.2376(7) 0.049(2) Uani 1 1 d . . . . .
O1 O 0.4511(8) 0.1683(7) -0.0884(6) 0.048(2) Uani 1 1 d . . . . .
H1 H 0.391053 0.190432 -0.127566 0.071 Uiso 1 1 calc R U . . .
O7 O 0.0167(8) 0.4947(8) -0.2016(6) 0.051(2) Uani 1 1 d . . . . .
H7A H 0.003160 0.515950 -0.266119 0.076 Uiso 1 1 calc R U . . .
O11 O -0.0012(8) 0.9067(7) 0.1695(6) 0.051(2) Uani 1 1 d . . . . .
O2 O 0.4748(7) 0.2849(7) 0.0741(7) 0.053(2) Uani 1 1 d . . . . .
O16 O 0.8115(8) 0.4233(9) 0.5490(7) 0.052(2) Uani 1 1 d G . . . .
H16A H 0.824001 0.487312 0.519095 0.077 Uiso 1 1 d G U . . .
H16B H 0.720711 0.379445 0.516685 0.077 Uiso 1 1 d G U . . .
O12 O 0.1182(8) 0.8012(7) 0.1732(6) 0.052(2) Uani 1 1 d . . . . .
O5 O 0.8403(8) 0.0465(8) 0.0963(6) 0.051(2) Uani 1 1 d . . . . .
H5 H 0.901954 0.036443 0.153218 0.076 Uiso 1 1 calc R U . . .
O8 O 0.3078(8) 0.7187(8) 0.2575(6) 0.058(3) Uani 1 1 d . . . . .
H8 H 0.244185 0.737334 0.219724 0.086 Uiso 1 1 calc R U . . .
O10 O 0.5449(8) 0.5074(7) 0.2078(7) 0.056(2) Uani 1 1 d . . . . .
H10 H 0.525391 0.438580 0.167453 0.084 Uiso 1 1 calc R U . . .
O3 O 0.9122(8) 0.3075(8) 0.4468(7) 0.058(2) Uani 1 1 d . . . . .
H3 H 0.877484 0.346333 0.466358 0.087 Uiso 1 1 calc R U . . .
O15 O 0.2285(9) 0.2056(9) -0.2201(8) 0.055(2) Uani 1 1 d G . . . .
H15A H 0.263988 0.286695 -0.208243 0.083 Uiso 1 1 d G U . . .
H15B H 0.161093 0.184438 -0.203716 0.083 Uiso 1 1 d G U . . .
O14 O 0.5653(8) 0.8969(9) 0.7008(7) 0.066(3) Uani 1 1 d . . . . .
O13 O 0.4770(8) 0.7374(8) 0.5356(7) 0.065(3) Uani 1 1 d . . . . .
O17 O 1.2008(9) 0.3739(10) 0.5565(6) 0.068(3) Uani 1 1 d G . . . .
H17A H 1.159740 0.385855 0.594064 0.102 Uiso 1 1 d G U . . .
H17B H 1.290311 0.418317 0.609672 0.102 Uiso 1 1 d G U . . .
N2 N 0.8636(9) 0.7998(9) 0.9260(8) 0.044(3) Uani 1 1 d . . . . .
H2 H 0.914009 0.837242 1.005107 0.053 Uiso 1 1 calc R U . . .
N1 N 0.3653(9) 0.9460(9) 0.5632(8) 0.043(3) Uani 1 1 d . . . . .
H1A H 0.433178 0.928453 0.605222 0.051 Uiso 1 1 calc R U . . .
C9 C 0.2215(10) 0.5137(10) -0.0279(9) 0.032(3) Uani 1 1 d . . . . .
C4 C 0.8328(11) 0.2520(11) 0.3190(10) 0.037(3) Uani 1 1 d . . . . .
C26 C 0.7635(10) 0.8299(11) 0.8531(9) 0.039(3) Uani 1 1 d . . . . .
H26 H 0.750953 0.891895 0.887844 0.047 Uiso 1 1 calc R U . . .
C12 C 0.4197(11) 0.6078(10) 0.2273(10) 0.037(3) Uani 1 1 d . . . . .
C14 C 0.3353(10) 0.4846(10) 0.0219(9) 0.037(3) Uani 1 1 d . . . . .
H14 H 0.346095 0.435435 -0.029776 0.044 Uiso 1 1 calc R U . . .
C20 C 0.2890(10) 0.8992(10) 0.4394(9) 0.038(3) Uani 1 1 d . . . . .
H20 H 0.310463 0.848587 0.400251 0.046 Uiso 1 1 calc R U . . .
C10 C 0.2102(11) 0.5915(10) 0.0477(10) 0.035(3) Uani 1 1 d . . . . .
H10A H 0.136523 0.612435 0.013515 0.042 Uiso 1 1 calc R U . . .
C11 C 0.3079(11) 0.6387(11) 0.1744(10) 0.041(3) Uani 1 1 d . . . . .
C2 C 0.6403(11) 0.2064(10) 0.1127(10) 0.038(3) Uani 1 1 d . . . . .
C5 C 0.8754(11) 0.1827(11) 0.2727(10) 0.037(3) Uani 1 1 d . . . . .
C6 C 0.8026(12) 0.1231(11) 0.1463(11) 0.041(3) Uani 1 1 d . . . . .
C15 C 0.0949(12) 0.8736(11) 0.2283(11) 0.048(3) Uani 1 1 d . . . . .
C16 C 0.1789(10) 0.9239(11) 0.3677(9) 0.039(3) Uani 1 1 d . . . . .
C21 C 0.5629(11) 0.8033(12) 0.6472(10) 0.039(3) Uani 1 1 d . . . . .
C13 C 0.4305(10) 0.5308(11) 0.1496(9) 0.039(3) Uani 1 1 d . . . . .
C22 C 0.6793(10) 0.7694(11) 0.7269(10) 0.038(3) Uani 1 1 d . . . . .
C7 C 0.6822(10) 0.1324(9) 0.0640(9) 0.035(3) Uani 1 1 d . . . . .
H7 H 0.631241 0.090515 -0.021063 0.041 Uiso 1 1 calc R U . . .
C17 C 0.1509(12) 0.9982(11) 0.4306(10) 0.047(3) Uani 1 1 d . . . . .
H17 H 0.077177 1.016680 0.384840 0.056 Uiso 1 1 calc R U . . .
C19 C 0.3394(11) 1.0198(11) 0.6244(10) 0.046(3) Uani 1 1 d . . . . .
H19 H 0.396194 1.053326 0.710916 0.056 Uiso 1 1 calc R U . . .
C8 C 0.1214(11) 0.4641(11) -0.1646(11) 0.041(3) Uani 1 1 d . . . . .
C23 C 0.7016(11) 0.6793(11) 0.6776(10) 0.043(3) Uani 1 1 d . . . . .
H23 H 0.645753 0.637140 0.592388 0.052 Uiso 1 1 calc R U . . .
C1 C 0.5148(12) 0.2230(12) 0.0315(11) 0.047(3) Uani 1 1 d . . . . .
C3 C 0.7141(11) 0.2642(11) 0.2394(10) 0.048(3) Uani 1 1 d . . . . .
H3A H 0.684357 0.311464 0.271770 0.057 Uiso 1 1 calc R U . . .
C25 C 0.8881(12) 0.7130(12) 0.8797(11) 0.053(4) Uani 1 1 d . . . . .
H25 H 0.959713 0.695193 0.932568 0.064 Uiso 1 1 calc R U . . .
C24 C 0.8081(11) 0.6518(12) 0.7559(11) 0.053(4) Uani 1 1 d . . . . .
H24 H 0.824229 0.591462 0.723154 0.063 Uiso 1 1 calc R U . . .
C18 C 0.2285(12) 1.0461(12) 0.5591(10) 0.054(4) Uani 1 1 d . . . . .
H18 H 0.206847 1.094562 0.600288 0.065 Uiso 1 1 calc R U . . .

loop_
_atom_site_aniso_label
_atom_site_aniso_U_11
_atom_site_aniso_U_22
_atom_site_aniso_U_33
_atom_site_aniso_U_23
_atom_site_aniso_U_13
_atom_site_aniso_U_12
O9 0.042(5) 0.077(6) 0.025(4) 0.007(4) 0.010(4) 0.042(5)
O4 0.048(5) 0.057(6) 0.039(5) 0.009(4) 0.010(4) 0.036(5)
O6 0.048(5) 0.066(6) 0.035(5) 0.009(4) 0.015(4) 0.036(5)
O1 0.050(5) 0.064(6) 0.030(5) 0.009(4) 0.013(4) 0.038(5)
O7 0.047(5) 0.078(7) 0.039(5) 0.026(5) 0.013(4) 0.047(5)
O11 0.063(5) 0.084(7) 0.028(4) 0.021(4) 0.015(4) 0.061(5)
O2 0.053(5) 0.064(6) 0.047(5) 0.011(5) 0.013(4) 0.046(5)
O16 0.050(5) 0.070(7) 0.036(5) 0.015(5) 0.013(4) 0.040(5)
O12 0.059(5) 0.067(6) 0.038(5) 0.008(4) 0.016(4) 0.049(5)
O5 0.056(5) 0.067(6) 0.046(5) 0.018(5) 0.023(4) 0.046(5)
O8 0.068(6) 0.089(7) 0.028(5) 0.005(5) 0.013(4) 0.062(6)
O10 0.053(5) 0.057(6) 0.060(6) 0.007(4) 0.015(4) 0.045(5)
O3 0.051(5) 0.077(7) 0.044(5) 0.008(5) 0.015(4) 0.040(5)
O15 0.060(6) 0.070(6) 0.053(5) 0.015(5) 0.027(5) 0.048(6)
O14 0.070(6) 0.094(8) 0.039(5) 0.013(5) 0.009(4) 0.065(6)
O13 0.051(5) 0.106(8) 0.029(5) 0.010(5) 0.007(4) 0.045(6)
O17 0.048(5) 0.105(8) 0.045(5) 0.018(5) 0.012(4) 0.045(6)
N2 0.047(6) 0.062(8) 0.023(5) 0.013(5) 0.011(5) 0.032(6)
N1 0.043(6) 0.053(7) 0.035(6) 0.017(5) 0.010(5) 0.035(6)
C9 0.027(6) 0.033(7) 0.036(7) 0.013(6) 0.013(5) 0.016(6)
C4 0.040(7) 0.048(8) 0.030(7) 0.009(6) 0.017(6) 0.028(7)
C26 0.038(7) 0.064(9) 0.032(7) 0.022(7) 0.017(6) 0.038(7)
C12 0.041(7) 0.040(8) 0.034(7) 0.007(6) 0.013(6) 0.028(7)
C14 0.035(6) 0.051(8) 0.036(7) 0.011(6) 0.019(6) 0.029(7)
C20 0.041(7) 0.053(9) 0.036(7) 0.015(6) 0.021(6) 0.033(7)
C10 0.043(7) 0.038(8) 0.043(7) 0.021(6) 0.020(6) 0.036(7)
C11 0.041(7) 0.052(9) 0.042(8) 0.021(7) 0.016(6) 0.037(7)
C2 0.040(7) 0.037(8) 0.036(7) 0.012(6) 0.017(6) 0.021(7)
C5 0.039(7) 0.044(8) 0.036(7) 0.021(6) 0.019(6) 0.025(7)
C6 0.053(8) 0.041(8) 0.048(8) 0.015(6) 0.028(7) 0.036(7)
C15 0.039(7) 0.043(9) 0.054(9) 0.023(7) 0.016(7) 0.023(7)
C16 0.031(6) 0.056(9) 0.023(6) 0.010(6) 0.001(5) 0.030(7)
C21 0.033(7) 0.060(10) 0.029(7) 0.019(7) 0.015(6) 0.027(7)
C13 0.034(7) 0.059(9) 0.037(7) 0.022(7) 0.015(6) 0.033(7)
C22 0.026(6) 0.052(9) 0.038(7) 0.022(6) 0.015(6) 0.020(6)
C7 0.033(6) 0.034(7) 0.014(6) -0.006(5) -0.007(5) 0.019(6)
C17 0.057(8) 0.061(9) 0.039(8) 0.020(7) 0.023(7) 0.044(8)
C19 0.045(7) 0.056(9) 0.024(7) -0.001(6) 0.008(6) 0.025(7)
C8 0.038(7) 0.046(9) 0.040(8) 0.019(7) 0.015(6) 0.024(7)
C23 0.048(7) 0.055(9) 0.024(6) 0.008(6) 0.013(6) 0.028(7)
C1 0.046(8) 0.047(9) 0.047(8) 0.020(7) 0.014(7) 0.031(8)
C3 0.048(8) 0.058(10) 0.064(9) 0.029(8) 0.034(7) 0.041(8)
C25 0.037(7) 0.071(11) 0.052(9) 0.023(8) 0.012(7) 0.037(8)
C24 0.041(7) 0.060(10) 0.063(9) 0.017(8) 0.029(7) 0.026(8)
C18 0.059(8) 0.076(10) 0.047(8) 0.017(7) 0.028(7) 0.047(8)

loop_
_atom_type_symbol
_atom_type_description
_atom_type_scat_dispersion_real
_atom_type_scat_dispersion_imag
_atom_type_scat_source
C C 0.0033 0.0016 'International Tables Vol C Tables 4.2.6.8 and 6.1.1.4'
H H 0.0000 0.0000 'International Tables Vol C Tables 4.2.6.8 and 6.1.1.4'
N N 0.0061 0.0033 'International Tables Vol C Tables 4.2.6.8 and 6.1.1.4'
O O 0.0106 0.0060 'International Tables Vol C Tables 4.2.6.8 and 6.1.1.4'

loop_
_geom_angle_atom_site_label_1
_geom_angle_atom_site_label_2
_geom_angle_atom_site_label_3
_geom_angle
_geom_angle_site_symmetry_1
_geom_angle_site_symmetry_3
_geom_angle_publ_flag
C12 O9 H9 109.5 . . ?
C5 O4 H4 109.5 . . ?
C1 O1 H1 109.5 . . ?
C8 O7 H7A 109.5 . . ?
H16A O16 H16B 104.5 . . ?
C6 O5 H5 109.5 . . ?
C11 O8 H8 109.5 . . ?
C13 O10 H10 109.5 . . ?
C4 O3 H3 109.5 . . ?
H15A O15 H15B 104.5 . . ?
H17A O17 H17B 104.5 . . ?
C26 N2 H2 118.9 . . ?
C26 N2 C25 122.1(10) . . ?
C25 N2 H2 118.9 . . ?
C20 N1 H1A 119.1 . . ?
C20 N1 C19 121.8(9) . . ?
C19 N1 H1A 119.1 . . ?
C14 C9 C8 117.7(10) . . ?
C10 C9 C14 120.5(10) . . ?
C10 C9 C8 121.7(9) . . ?
O3 C4 C3 123.5(10) . . ?
C5 C4 O3 116.5(9) . . ?
C5 C4 C3 120.1(10) . . ?
N2 C26 H26 119.9 . . ?
N2 C26 C22 120.1(10) . . ?
C22 C26 H26 119.9 . . ?
O9 C12 C11 122.8(9) . . ?
O9 C12 C13 118.6(9) . . ?
C13 C12 C11 118.6(10) . . ?
C9 C14 H14 120.8 . . ?
C13 C14 C9 118.5(10) . . ?
C13 C14 H14 120.8 . . ?
N1 C20 H20 119.3 . . ?
N1 C20 C16 121.4(10) . . ?
C16 C20 H20 119.3 . . ?
C9 C10 H10A 120.0 . . ?
C9 C10 C11 120.1(9) . . ?
C11 C10 H10A 120.0 . . ?
O8 C11 C12 114.7(9) . . ?
O8 C11 C10 124.8(9) . . ?
C10 C11 C12 120.5(10) . . ?
C7 C2 C1 121.7(10) . . ?
C3 C2 C7 120.1(9) . . ?
C3 C2 C1 118.2(10) . . ?
C4 C5 O4 123.6(10) . . ?
C4 C5 C6 120.8(10) . . ?
C6 C5 O4 115.6(10) . . ?
O5 C6 C7 117.2(10) . . ?
C5 C6 O5 122.2(9) . . ?
C5 C6 C7 120.5(10) . . ?
O11 C15 C16 116.9(11) . . ?
O12 C15 O11 122.6(11) . . ?
O12 C15 C16 120.5(9) . . ?
C20 C16 C15 121.5(10) . . ?
C17 C16 C20 116.8(10) . . ?
C17 C16 C15 121.7(10) . . ?
O14 C21 C22 115.9(10) . . ?
O13 C21 O14 126.4(10) . . ?
O13 C21 C22 117.7(11) . . ?
O10 C13 C12 115.2(9) . . ?
O10 C13 C14 123.1(10) . . ?
C12 C13 C14 121.7(9) . . ?
C26 C22 C21 118.6(11) . . ?
C26 C22 C23 118.7(10) . . ?
C23 C22 C21 122.7(10) . . ?
C2 C7 H7 120.9 . . ?
C6 C7 C2 118.2(10) . . ?
C6 C7 H7 120.9 . . ?
C16 C17 H17 118.9 . . ?
C16 C17 C18 122.2(10) . . ?
C18 C17 H17 118.9 . . ?
N1 C19 H19 120.0 . . ?
N1 C19 C18 120.0(10) . . ?
C18 C19 H19 120.0 . . ?
O6 C8 O7 122.7(10) . . ?
O6 C8 C9 124.4(9) . . ?
O7 C8 C9 112.9(10) . . ?
C22 C23 H23 120.2 . . ?
C22 C23 C24 119.7(11) . . ?
C24 C23 H23 120.2 . . ?
O1 C1 C2 115.3(11) . . ?
O2 C1 O1 122.6(10) . . ?
O2 C1 C2 122.1(11) . . ?
C4 C3 H3A 119.9 . . ?
C2 C3 C4 120.2(11) . . ?
C2 C3 H3A 119.9 . . ?
N2 C25 H25 120.2 . . ?
N2 C25 C24 119.6(10) . . ?
C24 C25 H25 120.2 . . ?
C23 C24 H24 120.1 . . ?
C25 C24 C23 119.7(12) . . ?
C25 C24 H24 120.1 . . ?
C17 C18 C19 117.7(11) . . ?
C17 C18 H18 121.1 . . ?
C19 C18 H18 121.1 . . ?

loop_
_geom_bond_atom_site_label_1
_geom_bond_atom_site_label_2
_geom_bond_distance
_geom_bond_site_symmetry_2
_geom_bond_publ_flag
O9 H9 0.8200 . ?
O9 C12 1.366(10) . ?
O4 H4 0.8200 . ?
O4 C5 1.381(10) . ?
O6 C8 1.220(12) . ?
O1 H1 0.8200 . ?
O1 C1 1.310(12) . ?
O7 H7A 0.8200 . ?
O7 C8 1.328(11) . ?
O11 C15 1.283(11) . ?
O2 C1 1.229(12) . ?
O16 H16A 0.8503 . ?
O16 H16B 0.8500 . ?
O12 C15 1.258(13) . ?
O5 H5 0.8200 . ?
O5 C6 1.388(11) . ?
O8 H8 0.8200 . ?
O8 C11 1.366(12) . ?
O10 H10 0.8200 . ?
O10 C13 1.378(10) . ?
O3 H3 0.8200 . ?
O3 C4 1.380(11) . ?
O15 H15A 0.8500 . ?
O15 H15B 0.8499 . ?
O14 C21 1.250(12) . ?
O13 C21 1.249(12) . ?
O17 H17A 0.8500 . ?
O17 H17B 0.8499 . ?
N2 H2 0.8600 . ?
N2 C26 1.336(10) . ?
N2 C25 1.345(13) . ?
N1 H1A 0.8600 . ?
N1 C20 1.329(11) . ?
N1 C19 1.341(12) . ?
C9 C14 1.408(11) . ?
C9 C10 1.370(13) . ?
C9 C8 1.478(13) . ?
C4 C5 1.345(13) . ?
C4 C3 1.388(12) . ?
C26 H26 0.9300 . ?
C26 C22 1.373(13) . ?
C12 C11 1.405(12) . ?
C12 C13 1.378(13) . ?
C14 H14 0.9300 . ?
C14 C13 1.383(12) . ?
C20 H20 0.9300 . ?
C20 C16 1.377(11) . ?
C10 H10A 0.9300 . ?
C10 C11 1.379(13) . ?
C2 C7 1.397(13) . ?
C2 C1 1.483(13) . ?
C2 C3 1.376(13) . ?
C5 C6 1.378(13) . ?
C6 C7 1.394(12) . ?
C15 C16 1.494(14) . ?
C16 C17 1.376(14) . ?
C21 C22 1.527(12) . ?
C22 C23 1.377(14) . ?
C7 H7 0.9300 . ?
C17 H17 0.9300 . ?
C17 C18 1.378(13) . ?
C19 H19 0.9300 . ?
C19 C18 1.379(13) . ?
C23 H23 0.9300 . ?
C23 C24 1.390(13) . ?
C3 H3A 0.9300 . ?
C25 H25 0.9300 . ?
C25 C24 1.351(14) . ?
C24 H24 0.9300 . ?
C18 H18 0.9300 . ?

loop_
_geom_torsion_atom_site_label_1
_geom_torsion_atom_site_label_2
_geom_torsion_atom_site_label_3
_geom_torsion_atom_site_label_4
_geom_torsion
_geom_torsion_site_symmetry_1
_geom_torsion_site_symmetry_2
_geom_torsion_site_symmetry_3
_geom_torsion_site_symmetry_4
_geom_torsion_publ_flag
O9 C12 C11 O8 2.3(16) . . . . ?
O9 C12 C11 C10 -178.8(10) . . . . ?
O9 C12 C13 O10 -1.9(16) . . . . ?
O9 C12 C13 C14 -179.9(10) . . . . ?
O4 C5 C6 O5 3.1(16) . . . . ?
O4 C5 C6 C7 179.7(10) . . . . ?
O11 C15 C16 C20 -176.9(11) . . . . ?
O11 C15 C16 C17 2.4(17) . . . . ?
O12 C15 C16 C20 3.7(18) . . . . ?
O12 C15 C16 C17 -176.9(12) . . . . ?
O5 C6 C7 C2 178.5(10) . . . . ?
O3 C4 C5 O4 -0.7(17) . . . . ?
O3 C4 C5 C6 179.7(10) . . . . ?
O3 C4 C3 C2 179.7(11) . . . . ?
O14 C21 C22 C26 9.1(16) . . . . ?
O14 C21 C22 C23 -172.0(11) . . . . ?
O13 C21 C22 C26 -172.2(11) . . . . ?
O13 C21 C22 C23 6.8(17) . . . . ?
N2 C26 C22 C21 178.1(10) . . . . ?
N2 C26 C22 C23 -0.9(17) . . . . ?
N2 C25 C24 C23 0.2(18) . . . . ?
N1 C20 C16 C15 178.8(10) . . . . ?
N1 C20 C16 C17 -0.6(17) . . . . ?
N1 C19 C18 C17 -2.4(18) . . . . ?
C9 C14 C13 O10 179.7(10) . . . . ?
C9 C14 C13 C12 -2.5(16) . . . . ?
C9 C10 C11 O8 178.7(11) . . . . ?
C9 C10 C11 C12 0.0(17) . . . . ?
C4 C5 C6 O5 -177.3(10) . . . . ?
C4 C5 C6 C7 -0.6(18) . . . . ?
C26 N2 C25 C24 -1.2(18) . . . . ?
C26 C22 C23 C24 0.0(17) . . . . ?
C14 C9 C10 C11 -2.1(16) . . . . ?
C14 C9 C8 O6 -3.5(17) . . . . ?
C14 C9 C8 O7 178.8(10) . . . . ?
C20 N1 C19 C18 1.8(18) . . . . ?
C20 C16 C17 C18 0.0(18) . . . . ?
C10 C9 C14 C13 3.3(16) . . . . ?
C10 C9 C8 O6 172.8(11) . . . . ?
C10 C9 C8 O7 -4.9(15) . . . . ?
C11 C12 C13 O10 178.4(10) . . . . ?
C11 C12 C13 C14 0.5(17) . . . . ?
C5 C4 C3 C2 -0.6(17) . . . . ?
C5 C6 C7 C2 1.7(16) . . . . ?
C15 C16 C17 C18 -179.4(11) . . . . ?
C16 C17 C18 C19 1.5(18) . . . . ?
C21 C22 C23 C24 -179.0(10) . . . . ?
C13 C12 C11 O8 -178.1(11) . . . . ?
C13 C12 C11 C10 0.8(17) . . . . ?
C22 C23 C24 C25 0.4(18) . . . . ?
C7 C2 C1 O1 -2.8(16) . . . . ?
C7 C2 C1 O2 177.9(11) . . . . ?
C7 C2 C3 C4 1.7(17) . . . . ?
C19 N1 C20 C16 -0.3(17) . . . . ?
C8 C9 C14 C13 179.7(10) . . . . ?
C8 C9 C10 C11 -178.3(10) . . . . ?
C1 C2 C7 C6 179.1(10) . . . . ?
C1 C2 C3 C4 -179.6(10) . . . . ?
C3 C4 C5 O4 179.7(10) . . . . ?
C3 C4 C5 C6 0.1(18) . . . . ?
C3 C2 C7 C6 -2.2(17) . . . . ?
C3 C2 C1 O1 178.5(11) . . . . ?
C3 C2 C1 O2 -0.8(17) . . . . ?
C25 N2 C26 C22 1.5(17) . . . . ?
